data_4348194
loop_
_publ_author_name
'Nath, Jayanta Kumar'
'Baruah, Jubaraj B.'

_publ_section_title
;
 Twisted conformations in complexes of
 N-(3-imidazol-1-yl-propyl)-1,8-naphthalimide and fluorescence properties
;
_journal_issue 4
_journal_name_full 'Inorg. Chem. Front.'
_journal_page_first 342
_journal_paper_doi 10.1039/C4QI00028E
_journal_volume 1
_journal_year 2014
_chemical_formula_sum 'C36 H30 Cl2 Hg N6 O4'
_chemical_formula_weight 882.15
_space_group_IT_number 15
_space_group_name_Hall '-C 2yc'
_space_group_name_H-M_alt 'C 1 2/c 1'
_symmetry_cell_setting monoclinic
_symmetry_space_group_name_H-M 'C 1 2/c 1'
_atom_sites_solution_hydrogens geom
_atom_sites_solution_primary direct
_atom_sites_solution_secondary difmap
_audit_creation_method SHELXL-97
_cell_angle_alpha 90.00
_cell_angle_beta 104.923(2)
_cell_angle_gamma 90.00
_cell_formula_units_Z 4
_cell_length_a 14.7824(3)
_cell_length_b 12.0395(3)
_cell_length_c 19.7994(5)
_cell_measurement_reflns_used 5824
_cell_measurement_temperature 296(2)
_cell_measurement_theta_max 22.75
_cell_measurement_theta_min 2.21
_cell_volume 3404.91(14)
_computing_structure_refinement 'SHELXL-97 (Sheldrick, 1997)'
_computing_structure_solution 'SHELXS-97 (Sheldrick, 1990)'
_diffrn_ambient_temperature 296(2)
_diffrn_measured_fraction_theta_full 0.990
_diffrn_measured_fraction_theta_max 0.990
_diffrn_radiation_monochromator graphite
_diffrn_radiation_source 'fine-focus sealed tube'
_diffrn_radiation_type MoK\a
_diffrn_radiation_wavelength 0.71073
_diffrn_reflns_av_R_equivalents 0.0474
_diffrn_reflns_av_sigmaI/netI 0.0324
_diffrn_reflns_limit_h_max 17
_diffrn_reflns_limit_h_min -17
_diffrn_reflns_limit_k_max 14
_diffrn_reflns_limit_k_min -13
_diffrn_reflns_limit_l_max 23
_diffrn_reflns_limit_l_min -23
_diffrn_reflns_number 25357
_diffrn_reflns_theta_full 25.24
_diffrn_reflns_theta_max 25.24
_diffrn_reflns_theta_min 2.13
_exptl_absorpt_coefficient_mu 4.727
_exptl_absorpt_correction_T_max 0.448
_exptl_absorpt_correction_T_min 0.282
_exptl_absorpt_correction_type multi-scan
_exptl_absorpt_process_details 'Face indexing'
_exptl_crystal_colour colourless
_exptl_crystal_density_diffrn 1.721
_exptl_crystal_density_method 'not measured'
_exptl_crystal_description block
_exptl_crystal_F_000 1736
_exptl_crystal_size_max 0.30
_exptl_crystal_size_mid 0.23
_exptl_crystal_size_min 0.17
_refine_diff_density_max 3.499
_refine_diff_density_min -2.987
_refine_diff_density_rms 0.139
_refine_ls_extinction_method none
_refine_ls_goodness_of_fit_ref 1.104
_refine_ls_hydrogen_treatment constr
_refine_ls_matrix_type full
_refine_ls_number_parameters 222
_refine_ls_number_reflns 3066
_refine_ls_number_restraints 0
_refine_ls_restrained_S_all 1.104
_refine_ls_R_factor_all 0.0935
_refine_ls_R_factor_gt 0.0720
_refine_ls_shift/su_max 0.000
_refine_ls_shift/su_mean 0.000
_refine_ls_structure_factor_coef Fsqd
_refine_ls_weighting_details 'calc w=1/[\s^2^(Fo^2^)+(0.0000P)^2^+100.1221P] where P=(Fo^2^+2Fc^2^)/3'
_refine_ls_weighting_scheme calc
_refine_ls_wR_factor_gt 0.1346
_refine_ls_wR_factor_ref 0.1432
_reflns_number_gt 2402
_reflns_number_total 3066
_reflns_threshold_expression >2sigma(I)
_cod_data_source_file c4qi00028e4.cif
_cod_data_source_block Complex3
_cod_depositor_comments
;
The following automatic conversions were performed:

data item '_symmetry_cell_setting' value 'Monoclinic' was changed to
'monoclinic' in accordance with the
/home/saulius/struct/COD-crude-data/automatic-downloads/DataCite-retrospective/RSC/depositions/lib/dictionaries/cif_core.dic
dictionary named 'cif_core.dic' version 2.4.2 last updated on
2011-04-26.

Automatic conversion script
Id: cif_fix_values 6909 2019-04-08 15:41:33Z antanas 
;
_cod_original_sg_symbol_H-M C2/c
_cod_database_code 4348194

loop_
_symmetry_equiv_pos_as_xyz
'x, y, z'
'-x, y, -z+1/2'
'x+1/2, y+1/2, z'
'-x+1/2, y+1/2, -z+1/2'
'-x, -y, -z'
'x, -y, z-1/2'
'-x+1/2, -y+1/2, -z'
'x+1/2, -y+1/2, z-1/2'

loop_
_atom_site_label
_atom_site_type_symbol
_atom_site_fract_x
_atom_site_fract_y
_atom_site_fract_z
_atom_site_U_iso_or_equiv
_atom_site_adp_type
_atom_site_occupancy
_atom_site_symmetry_multiplicity
_atom_site_calc_flag
_atom_site_refinement_flags
C1 C 0.5717(6) 0.0356(8) 0.1264(5) 0.040(2) Uani 1 1 d .
H1 H 0.5513 -0.0223 0.0951 0.048 Uiso 1 1 calc R
C2 C 0.5992(7) 0.1368(9) 0.2174(5) 0.049(3) Uani 1 1 d .
H2 H 0.6012 0.1627 0.2620 0.058 Uiso 1 1 calc R
C3 C 0.6381(7) 0.1888(9) 0.1713(5) 0.052(3) Uani 1 1 d .
H3 H 0.6707 0.2557 0.1779 0.062 Uiso 1 1 calc R
C4 C 0.6512(8) 0.1427(8) 0.0493(5) 0.053(3) Uani 1 1 d .
H4A H 0.6203 0.0898 0.0139 0.064 Uiso 1 1 calc R
H4B H 0.7181 0.1293 0.0595 0.064 Uiso 1 1 calc R
C5 C 0.6310(7) 0.2581(8) 0.0208(5) 0.048(3) Uani 1 1 d .
H5 H 0.6660 0.2698 -0.0139 0.058 Uiso 1 1 calc R
H20B H 0.6550 0.3102 0.0586 0.058 Uiso 1 1 calc R
C6 C 0.5290(7) 0.2872(9) -0.0125(5) 0.050(3) Uani 1 1 d .
H6 H 0.5268 0.3593 -0.0347 0.060 Uiso 1 1 calc R
H21B H 0.5038 0.2332 -0.0488 0.060 Uiso 1 1 calc R
C7 C 0.4044(7) 0.2034(7) 0.0347(5) 0.040(2) Uani 1 1 d .
C8 C 0.3379(6) 0.2160(8) 0.0786(5) 0.040(2) Uani 1 1 d .
C9 C 0.2729(7) 0.1343(9) 0.0786(5) 0.054(3) Uani 1 1 d .
H9 H 0.2713 0.0707 0.0517 0.065 Uiso 1 1 calc R
C10 C 0.2084(8) 0.1474(11) 0.1199(6) 0.065(3) Uani 1 1 d .
H10 H 0.1657 0.0911 0.1209 0.078 Uiso 1 1 calc R
C11 C 0.2080(8) 0.2401(10) 0.1575(6) 0.063(3) Uani 1 1 d .
H29 H 0.1629 0.2484 0.1823 0.076 Uiso 1 1 calc R
C12 C 0.2737(7) 0.3242(9) 0.1601(5) 0.048(2) Uani 1 1 d .
C13 C 0.3397(6) 0.3127(8) 0.1197(5) 0.039(2) Uani 1 1 d .
C14 C 0.2798(8) 0.4202(10) 0.2023(6) 0.064(3) Uani 1 1 d .
H26 H 0.2384 0.4290 0.2302 0.077 Uiso 1 1 calc R
C15 C 0.3451(9) 0.4995(11) 0.2026(6) 0.071(3) Uani 1 1 d .
H15 H 0.3469 0.5626 0.2300 0.085 Uiso 1 1 calc R
C16 C 0.4092(8) 0.4881(9) 0.1629(6) 0.057(3) Uani 1 1 d .
H16 H 0.4539 0.5430 0.1643 0.069 Uiso 1 1 calc R
C17 C 0.4070(7) 0.3958(8) 0.1211(5) 0.042(2) Uani 1 1 d .
C18 C 0.4754(7) 0.3844(7) 0.0792(5) 0.043(2) Uani 1 1 d .
Cl1 Cl 0.6262(4) -0.1846(5) 0.3349(3) 0.170(3) Uani 1 1 d .
Hg1 Hg 0.5000 -0.08939(6) 0.2500 0.0759(3) Uani 1 2 d S
N1 N 0.5569(6) 0.0411(6) 0.1892(4) 0.0428(19) Uani 1 1 d .
N2 N 0.6197(5) 0.1238(6) 0.1133(4) 0.0386(18) Uani 1 1 d .
N3 N 0.4675(5) 0.2904(6) 0.0361(4) 0.0411(19) Uani 1 1 d .
O1 O 0.4058(5) 0.1226(6) -0.0019(4) 0.0567(19) Uani 1 1 d .
O2 O 0.5362(5) 0.4527(6) 0.0800(4) 0.062(2) Uani 1 1 d .

loop_
_atom_site_aniso_label
_atom_site_aniso_U_11
_atom_site_aniso_U_22
_atom_site_aniso_U_33
_atom_site_aniso_U_23
_atom_site_aniso_U_13
_atom_site_aniso_U_12
C1 0.042(6) 0.037(5) 0.042(5) 0.001(4) 0.011(5) 0.001(4)
C2 0.054(7) 0.058(6) 0.033(5) -0.007(5) 0.012(5) -0.009(5)
C3 0.050(6) 0.048(6) 0.059(7) -0.018(5) 0.015(5) -0.029(5)
C4 0.065(7) 0.052(6) 0.054(6) 0.003(5) 0.038(6) -0.001(5)
C5 0.050(7) 0.050(6) 0.050(6) 0.010(5) 0.025(5) -0.002(5)
C6 0.067(7) 0.049(6) 0.040(6) 0.008(5) 0.023(5) -0.001(5)
C7 0.045(6) 0.034(5) 0.039(5) 0.002(4) 0.006(4) -0.002(4)
C8 0.038(6) 0.042(5) 0.038(5) 0.010(4) 0.005(4) 0.001(5)
C9 0.052(7) 0.054(6) 0.051(6) 0.002(5) 0.002(5) -0.012(5)
C10 0.044(7) 0.084(9) 0.065(8) 0.023(7) 0.009(6) -0.011(6)
C11 0.060(8) 0.068(8) 0.069(8) 0.018(6) 0.030(6) 0.009(6)
C12 0.042(6) 0.056(6) 0.046(6) 0.011(5) 0.011(5) 0.014(5)
C13 0.040(6) 0.041(5) 0.033(5) 0.009(4) 0.003(4) 0.007(5)
C14 0.063(8) 0.072(8) 0.064(7) 0.003(7) 0.028(6) 0.022(7)
C15 0.075(9) 0.067(8) 0.075(9) -0.016(7) 0.027(7) 0.015(7)
C16 0.068(8) 0.048(6) 0.057(7) -0.010(5) 0.016(6) -0.001(6)
C17 0.043(6) 0.035(5) 0.045(5) 0.003(4) 0.007(4) 0.006(5)
C18 0.049(6) 0.033(5) 0.045(6) 0.004(4) 0.011(5) 0.003(5)
Cl1 0.229(6) 0.178(5) 0.149(4) 0.108(4) 0.131(4) 0.146(5)
Hg1 0.1114(6) 0.0470(4) 0.0958(6) 0.000 0.0749(5) 0.000
N1 0.051(5) 0.040(4) 0.041(4) -0.001(4) 0.017(4) -0.007(4)
N2 0.045(5) 0.036(4) 0.038(4) 0.001(3) 0.017(4) -0.004(4)
N3 0.048(5) 0.035(4) 0.043(4) -0.001(3) 0.018(4) -0.006(4)
O1 0.078(5) 0.042(4) 0.053(4) -0.015(3) 0.022(4) -0.010(4)
O2 0.072(5) 0.037(4) 0.085(6) -0.002(4) 0.035(4) -0.015(4)

loop_
_atom_type_symbol
_atom_type_description
_atom_type_scat_dispersion_real
_atom_type_scat_dispersion_imag
_atom_type_scat_source
C C 0.0033 0.0016 'International Tables Vol C Tables 4.2.6.8 and 6.1.1.4'
H H 0.0000 0.0000 'International Tables Vol C Tables 4.2.6.8 and 6.1.1.4'
Cl Cl 0.1484 0.1585 'International Tables Vol C Tables 4.2.6.8 and 6.1.1.4'
Hg Hg -2.3894 9.2266 'International Tables Vol C Tables 4.2.6.8 and 6.1.1.4'
N N 0.0061 0.0033 'International Tables Vol C Tables 4.2.6.8 and 6.1.1.4'
O O 0.0106 0.0060 'International Tables Vol C Tables 4.2.6.8 and 6.1.1.4'

loop_
_geom_angle_atom_site_label_1
_geom_angle_atom_site_label_2
_geom_angle_atom_site_label_3
_geom_angle
_geom_angle_site_symmetry_1
_geom_angle_site_symmetry_3
N1 C1 N2 111.5(8) . .
N1 C1 H1 124.2 . .
N2 C1 H1 124.2 . .
C3 C2 N1 110.3(8) . .
C3 C2 H2 124.9 . .
N1 C2 H2 124.9 . .
C2 C3 N2 106.0(8) . .
C2 C3 H3 127.0 . .
N2 C3 H3 127.0 . .
N2 C4 C5 113.0(8) . .
N2 C4 H4A 109.0 . .
C5 C4 H4A 109.0 . .
N2 C4 H4B 109.0 . .
C5 C4 H4B 109.0 . .
H4A C4 H4B 107.8 . .
C4 C5 C6 117.0(9) . .
C4 C5 H5 108.0 . .
C6 C5 H5 108.0 . .
C4 C5 H20B 108.0 . .
C6 C5 H20B 108.0 . .
H5 C5 H20B 107.3 . .
N3 C6 C5 115.4(8) . .
N3 C6 H6 108.4 . .
C5 C6 H6 108.4 . .
N3 C6 H21B 108.4 . .
C5 C6 H21B 108.4 . .
H6 C6 H21B 107.5 . .
O1 C7 N3 119.9(8) . .
O1 C7 C8 123.1(9) . .
N3 C7 C8 116.9(8) . .
C9 C8 C13 119.8(9) . .
C9 C8 C7 119.9(9) . .
C13 C8 C7 120.3(8) . .
C8 C9 C10 119.7(11) . .
C8 C9 H9 120.1 . .
C10 C9 H9 120.1 . .
C11 C10 C9 120.9(11) . .
C11 C10 H10 119.6 . .
C9 C10 H10 119.6 . .
C10 C11 C12 121.4(10) . .
C10 C11 H29 119.3 . .
C12 C11 H29 119.3 . .
C11 C12 C14 123.5(10) . .
C11 C12 C13 118.8(10) . .
C14 C12 C13 117.7(10) . .
C17 C13 C8 120.4(8) . .
C17 C13 C12 120.3(9) . .
C8 C13 C12 119.3(9) . .
C15 C14 C12 121.0(10) . .
C15 C14 H26 119.5 . .
C12 C14 H26 119.5 . .
C14 C15 C16 121.2(11) . .
C14 C15 H15 119.4 . .
C16 C15 H15 119.4 . .
C17 C16 C15 120.4(11) . .
C17 C16 H16 119.8 . .
C15 C16 H16 119.8 . .
C16 C17 C13 119.5(9) . .
C16 C17 C18 120.0(9) . .
C13 C17 C18 120.5(8) . .
O2 C18 N3 119.9(8) . .
O2 C18 C17 123.0(9) . .
N3 C18 C17 117.1(8) . .
N1 Hg1 N1 92.3(4) . 2_655
N1 Hg1 Cl1 106.3(2) . 2_655
N1 Hg1 Cl1 111.5(2) 2_655 2_655
N1 Hg1 Cl1 111.5(2) . .
N1 Hg1 Cl1 106.3(2) 2_655 .
Cl1 Hg1 Cl1 124.2(3) 2_655 .
C1 N1 C2 105.0(8) . .
C1 N1 Hg1 129.8(6) . .
C2 N1 Hg1 124.3(6) . .
C1 N2 C3 107.1(7) . .
C1 N2 C4 126.1(8) . .
C3 N2 C4 126.7(8) . .
C7 N3 C18 124.6(8) . .
C7 N3 C6 118.9(8) . .
C18 N3 C6 116.4(8) . .

loop_
_geom_bond_atom_site_label_1
_geom_bond_atom_site_label_2
_geom_bond_distance
_geom_bond_site_symmetry_2
C1 N1 1.319(11) .
C1 N2 1.338(11) .
C1 H1 0.9300 .
C2 C3 1.350(13) .
C2 N1 1.361(12) .
C2 H2 0.9300 .
C3 N2 1.359(11) .
C3 H3 0.9300 .
C4 N2 1.477(11) .
C4 C5 1.501(13) .
C4 H4A 0.9700 .
C4 H4B 0.9700 .
C5 C6 1.522(14) .
C5 H5 0.9700 .
C5 H20B 0.9700 .
C6 N3 1.485(11) .
C6 H6 0.9700 .
C6 H21B 0.9700 .
C7 O1 1.217(11) .
C7 N3 1.397(11) .
C7 C8 1.478(12) .
C8 C9 1.375(13) .
C8 C13 1.417(13) .
C9 C10 1.415(15) .
C9 H9 0.9300 .
C10 C11 1.342(16) .
C10 H10 0.9300 .
C11 C12 1.396(15) .
C11 H29 0.9300 .
C12 C14 1.415(15) .
C12 C13 1.419(12) .
C13 C17 1.406(13) .
C14 C15 1.357(16) .
C14 H26 0.9300 .
C15 C16 1.385(15) .
C15 H15 0.9300 .
C16 C17 1.381(13) .
C16 H16 0.9300 .
C17 C18 1.470(12) .
C18 O2 1.216(11) .
C18 N3 1.403(11) .
Cl1 Hg1 2.451(5) .
Hg1 N1 2.268(7) .
Hg1 N1 2.268(7) 2_655
Hg1 Cl1 2.451(5) 2_655

loop_
_geom_torsion_atom_site_label_1
_geom_torsion_atom_site_label_2
_geom_torsion_atom_site_label_3
_geom_torsion_atom_site_label_4
_geom_torsion
_geom_torsion_site_symmetry_1
N1 C2 C3 N2 -0.2(12) .
N2 C4 C5 C6 -71.0(12) .
C4 C5 C6 N3 66.6(12) .
O1 C7 C8 C9 -0.7(15) .
N3 C7 C8 C9 178.9(9) .
O1 C7 C8 C13 -179.7(9) .
N3 C7 C8 C13 -0.1(13) .
C13 C8 C9 C10 -0.1(15) .
C7 C8 C9 C10 -179.0(9) .
C8 C9 C10 C11 1.9(17) .
C9 C10 C11 C12 -3.2(18) .
C10 C11 C12 C14 -176.0(11) .
C10 C11 C12 C13 2.6(16) .
C9 C8 C13 C17 178.8(9) .
C7 C8 C13 C17 -2.3(13) .
C9 C8 C13 C12 -0.4(14) .
C7 C8 C13 C12 178.5(8) .
C11 C12 C13 C17 -180.0(9) .
C14 C12 C13 C17 -1.3(14) .
C11 C12 C13 C8 -0.8(14) .
C14 C12 C13 C8 177.9(9) .
C11 C12 C14 C15 -179.8(11) .
C13 C12 C14 C15 1.5(16) .
C12 C14 C15 C16 -1.4(19) .
C14 C15 C16 C17 0.9(19) .
C15 C16 C17 C13 -0.6(16) .
C15 C16 C17 C18 -179.9(10) .
C8 C13 C17 C16 -178.4(9) .
C12 C13 C17 C16 0.9(14) .
C8 C13 C17 C18 0.9(14) .
C12 C13 C17 C18 -179.9(9) .
C16 C17 C18 O2 1.1(15) .
C13 C17 C18 O2 -178.2(9) .
C16 C17 C18 N3 -178.0(9) .
C13 C17 C18 N3 2.7(13) .
N2 C1 N1 C2 -1.1(11) .
N2 C1 N1 Hg1 -170.1(6) .
C3 C2 N1 C1 0.8(12) .
C3 C2 N1 Hg1 170.6(7) .
N1 Hg1 N1 C1 -152.9(10) 2_655
Cl1 Hg1 N1 C1 -39.6(9) 2_655
Cl1 Hg1 N1 C1 98.6(8) .
N1 Hg1 N1 C2 40.0(7) 2_655
Cl1 Hg1 N1 C2 153.2(7) 2_655
Cl1 Hg1 N1 C2 -68.6(8) .
N1 C1 N2 C3 1.0(11) .
N1 C1 N2 C4 177.7(9) .
C2 C3 N2 C1 -0.4(11) .
C2 C3 N2 C4 -177.2(9) .
C5 C4 N2 C1 133.6(10) .
C5 C4 N2 C3 -50.2(14) .
O1 C7 N3 C18 -176.4(9) .
C8 C7 N3 C18 4.0(13) .
O1 C7 N3 C6 5.9(14) .
C8 C7 N3 C6 -173.7(8) .
O2 C18 N3 C7 175.5(9) .
C17 C18 N3 C7 -5.3(13) .
O2 C18 N3 C6 -6.7(13) .
C17 C18 N3 C6 172.5(8) .
C5 C6 N3 C7 -105.4(10) .
C5 C6 N3 C18 76.6(11) .
